data_7237862
loop_
_publ_author_name
'Huang, Rongjuan'
'Kukhta, Nadzeya A.'
'Ward, Jonathan S.'
'Danos, Andrew'
'Batsanov, Andrei S.'
'Bryce, Martin R.'
'Dias, Fernando B.'

_publ_section_title
;
 Balancing charge-transfer strength and triplet states for deep-blue
 thermally activated delayed fluorescence with an unconventional electron
 rich dibenzothiophene acceptor
;
_journal_issue 42
_journal_name_full 'Journal of Materials Chemistry C'
_journal_page_first 13224
_journal_paper_doi 10.1039/C9TC02175B
_journal_volume 7
_journal_year 2019
_chemical_formula_moiety 'C42 H34 N2 S, C Cl2 D2'
_chemical_formula_sum 'C43 H34 Cl2 D2 N2 S'
_chemical_formula_weight 685.71
_space_group_crystal_system monoclinic
_space_group_IT_number 14
_space_group_name_Hall '-P 2yn'
_space_group_name_H-M_alt 'P 1 21/n 1'
_atom_sites_solution_hydrogens geom
_atom_sites_solution_primary direct
_atom_sites_solution_secondary difmap
_audit_creation_date 2019-03-06
_audit_creation_method
;
Olex2 1.2-beta
(compiled 2018.05.29 svn.r3508 for OlexSys, GUI svn.r5506)
;
_audit_update_record
;
2019-03-06 deposited with the CCDC.	2019-10-14 downloaded from the CCDC.
;
_cell_angle_alpha 90
_cell_angle_beta 99.1232(15)
_cell_angle_gamma 90
_cell_formula_units_Z 4
_cell_length_a 12.1029(6)
_cell_length_b 8.0200(4)
_cell_length_c 36.8781(19)
_cell_measurement_reflns_used 9934
_cell_measurement_temperature 200
_cell_measurement_theta_max 24.00
_cell_measurement_theta_min 2.24
_cell_volume 3534.3(3)
_computing_cell_refinement 'SAINT v8.38A (Bruker, 2017)'
_computing_data_collection 'APEX3 v.2016.1-0 (Bruker, 2016)'
_computing_data_reduction 'SAINT v8.38A (Bruker, 2017)'
_computing_molecular_graphics 'Olex2 (Dolomanov et al., 2009)'
_computing_publication_material 'Olex2 (Dolomanov et al., 2009)'
_computing_structure_refinement 'ShelXL 2018/3 multi-CPU version (Sheldrick, 2015)'
_computing_structure_solution 'SHELXS 2013/1 (Sheldrick, 2008)'
_diffrn_ambient_temperature 200
_diffrn_detector 'Bruker PHOTON 100 CMOS'
_diffrn_detector_area_resol_mean 10.4
_diffrn_detector_type 'CMOS sensor'
_diffrn_measured_fraction_theta_full 0.999
_diffrn_measured_fraction_theta_max 0.999
_diffrn_measurement_device '3-circle area detector diffractometer'
_diffrn_measurement_device_type 'Bruker D8 Venture'
_diffrn_measurement_method \w-scan
_diffrn_measurement_specimen_support 'MiTeGen loop'
_diffrn_radiation_monochromator 'focusing mirrors'
_diffrn_radiation_probe x-ray
_diffrn_radiation_type MoK\a
_diffrn_radiation_wavelength 0.71073
_diffrn_reflns_av_R_equivalents 0.0517
_diffrn_reflns_av_unetI/netI 0.0434
_diffrn_reflns_Laue_measured_fraction_full 0.999
_diffrn_reflns_Laue_measured_fraction_max 0.999
_diffrn_reflns_limit_h_max 14
_diffrn_reflns_limit_h_min -14
_diffrn_reflns_limit_k_max 9
_diffrn_reflns_limit_k_min -9
_diffrn_reflns_limit_l_max 43
_diffrn_reflns_limit_l_min -43
_diffrn_reflns_number 34143
_diffrn_reflns_point_group_measured_fraction_full 0.999
_diffrn_reflns_point_group_measured_fraction_max 0.999
_diffrn_reflns_theta_full 24.996
_diffrn_reflns_theta_max 24.996
_diffrn_reflns_theta_min 2.194
_diffrn_source 'microfocus sealed X-ray tube'
_diffrn_source_type 'Incoatec I\mS microsource'
_diffrn_standards_number 0
_exptl_absorpt_coefficient_mu 0.277
_exptl_absorpt_correction_T_max 1.0000
_exptl_absorpt_correction_T_min 0.9452
_exptl_absorpt_correction_type multi-scan
_exptl_absorpt_process_details
; SADABS-2016/2 (Krause et al., 2015) was used for absorption correction. wR2(int) 
  was 0.1591 before and 0.0580 after correction. The Ratio of minimum to 
  maximum transmission is 0.9452. The \l/2 correction factor is Not present.
;
_exptl_crystal_colour colourless
_exptl_crystal_colour_primary colourless
_exptl_crystal_density_diffrn 1.289
_exptl_crystal_description tablet
_exptl_crystal_F_000 1432
_exptl_crystal_preparation Luminescent
_exptl_crystal_size_max 0.503
_exptl_crystal_size_mid 0.275
_exptl_crystal_size_min 0.062
_refine_diff_density_max 0.248
_refine_diff_density_min -0.289
_refine_diff_density_rms 0.041
_refine_ls_extinction_coef 0.0032(3)
_refine_ls_extinction_expression Fc^*^=kFc[1+0.001xFc^2^\l^3^/sin(2\q)]^-1/4^
_refine_ls_extinction_method 'SHELXL-2018/3 (Sheldrick, 2015)'
_refine_ls_goodness_of_fit_ref 1.042
_refine_ls_hydrogen_treatment mixed
_refine_ls_matrix_type full
_refine_ls_number_parameters 465
_refine_ls_number_reflns 6222
_refine_ls_number_restraints 17
_refine_ls_restrained_S_all 1.043
_refine_ls_R_factor_all 0.0832
_refine_ls_R_factor_gt 0.0495
_refine_ls_shift/su_max 0.003
_refine_ls_shift/su_mean 0.000
_refine_ls_structure_factor_coef Fsqd
_refine_ls_weighting_details 'w=1/[\s^2^(Fo^2^)+(0.0403P)^2^+2.1131P] where P=(Fo^2^+2Fc^2^)/3'
_refine_ls_weighting_scheme calc
_refine_ls_wR_factor_gt 0.1025
_refine_ls_wR_factor_ref 0.1158
_reflns_Friedel_coverage 0.000
_reflns_number_gt 4363
_reflns_number_total 6222
_reflns_threshold_expression 'I > 2\s(I)'
_cod_data_source_file c9tc02175b2.cif
_cod_data_source_block DAcDBT_17s188
_cod_depositor_comments
;
The following automatic conversions were performed:

data item '_diffrn_radiation_probe' value 'X-ray' was changed to
'x-ray' in accordance with the
/home/saulius/struct/COD-crude-data/automatic-downloads/DataCite-retrospective/RSC/depositions/lib/dictionaries/cif_core.dic
dictionary named 'cif_core.dic' version 2.4.2 last updated on
2011-04-26.

Automatic conversion script
Id: cif_fix_values 6909 2019-04-08 15:41:33Z antanas 
;
_cod_database_code 7237862
_shelx_shelxl_version_number 2018/3
_shelx_space_group_comment
;
The symmetry employed for this shelxl refinement is uniquely defined
by the following loop, which should always be used as a source of
symmetry information in preference to the above space-group names.
They are only intended as comments.
;
_olex2_refinement_description
;
1. Fixed Uiso
 At 1.2 times of:
  All C(H) groups, All C(H,H,H,H) groups
 At 1.5 times of:
  All C(H,H,H) groups
2. Restrained distances
 C32B-C31 \\sim C32A-C31 \\sim C33-C32A \\sim C33-C32B
 with sigma of 0.02
 C42A-C32A \\sim C41B-C32B \\sim C42B-C32B \\sim C41A-C32A
 with sigma of 0.02
 C30B-C29B \\sim C30A-C29A
 with sigma of 0.02
 C29B-C28B \\sim C29A-C28A
 with sigma of 0.02
 C28A-C27A \\sim C28B-C27B
 with sigma of 0.02
 C27A-C26 \\sim C27B-C26
 with sigma of 0.02
 C31-C30B \\sim C31-C30A
 with sigma of 0.02
3. Uiso/Uaniso restraints and constraints
Uiso(C32A) = Uiso(C32B)
Uiso(C27A) = Uiso(C27B)
Uanis(C29A) = Uanis(C29B)
Uanis(C30A) = Uanis(C30B)
Uiso(C28A) = Uiso(C28B)
4. Others
 Sof(C27B)=Sof(H27B)=Sof(C28B)=Sof(H28B)=Sof(C29B)=Sof(H29B)=Sof(C30B)=
 Sof(H30B)=Sof(C32B)=Sof(C41B)=Sof(H41D)=Sof(H41E)=Sof(H41F)=Sof(C42B)=
 Sof(H42A)=Sof(H42B)=Sof(H42C)=Sof(D43D)=Sof(D43C)=1-FVAR(1)
 Sof(C27A)=Sof(H27A)=Sof(C28A)=Sof(H28A)=Sof(C29A)=Sof(H29A)=Sof(C30A)=
 Sof(H30A)=Sof(C32A)=Sof(C41A)=Sof(H41A)=Sof(H41B)=Sof(H41C)=Sof(C42A)=
 Sof(H42D)=Sof(H42E)=Sof(H42F)=Sof(D43B)=Sof(D43A)=FVAR(1)
 Uiso(H39A)=Uiso(H39B)=Uiso(H39C)=FVAR(2)
 Uiso(H40A)=Uiso(H40B)=Uiso(H40C)=FVAR(3)
 Fixed Sof: Cl1A(0.7) Cl2A(0.7) Cl1B(0.3) Cl2B(0.3)
5.a Secondary CH2 refined with riding coordinates:
 C43(D43B,D43A), C43(D43D,D43C)
5.b Me refined with riding coordinates:
 C41A(H41A,H41B,H41C), C42A(H42D,H42E,H42F), C41B(H41D,H41E,H41F), C42B(H42A,
 H42B,H42C)
5.c Aromatic/amide H refined with riding coordinates:
 C2(H2), C3(H3), C5(H5), C8(H8), C10(H10), C11(H11), C14(H14), C15(H15),
 C16(H16), C17(H17), C21(H21), C22(H22), C23(H23), C24(H24), C34(H34), C35(H35),
  C36(H36), C37(H37), C27A(H27A), C28A(H28A), C29A(H29A), C30A(H30A),
 C27B(H27B), C28B(H28B), C29B(H29B), C30B(H30B)
5.d Idealised Me refined as rotating group:
 C39(H39A,H39B,H39C), C40(H40A,H40B,H40C)
;
_olex2_diffrn_ambient_temperature_device 'Oxford Cryosystems'
_olex2_submission_special_instructions 'No special instructions were received'

loop_
_space_group_symop_operation_xyz
'x, y, z'
'-x+1/2, y+1/2, -z+1/2'
'-x, -y, -z'
'x-1/2, -y-1/2, z-1/2'

loop_
_atom_site_label
_atom_site_type_symbol
_atom_site_fract_x
_atom_site_fract_y
_atom_site_fract_z
_atom_site_U_iso_or_equiv
_atom_site_adp_type
_atom_site_occupancy
_atom_site_site_symmetry_order
_atom_site_calc_flag
_atom_site_refinement_flags_posn
_atom_site_refinement_flags_occupancy
_atom_site_disorder_assembly
_atom_site_disorder_group
S1 S 0.14099(5) -0.15327(8) 0.57069(2) 0.03961(19) Uani 1 1 d . . . .
N1 N 0.26922(14) 0.3474(2) 0.46665(5) 0.0311(5) Uani 1 1 d . . . .
N2 N 0.34965(15) 0.3542(2) 0.67671(5) 0.0337(5) Uani 1 1 d . . . .
C1 C 0.17295(18) -0.0179(3) 0.53678(6) 0.0316(5) Uani 1 1 d . . . .
C2 C 0.1479(2) -0.0422(3) 0.49889(6) 0.0383(6) Uani 1 1 d . . . .
H2 H 0.110119 -0.139877 0.489039 0.046 Uiso 1 1 calc R . . .
C3 C 0.17923(19) 0.0788(3) 0.47621(6) 0.0380(6) Uani 1 1 d . . . .
H3 H 0.162212 0.064886 0.450345 0.046 Uiso 1 1 calc R . . .
C4 C 0.23568(18) 0.2219(3) 0.49053(6) 0.0308(5) Uani 1 1 d . . . .
C5 C 0.26006(17) 0.2457(3) 0.52765(6) 0.0274(5) Uani 1 1 d . . . .
H5 H 0.298356 0.343416 0.537257 0.033 Uiso 1 1 calc R . . .
C6 C 0.22831(17) 0.1256(3) 0.55127(6) 0.0256(5) Uani 1 1 d . . . .
C7 C 0.24507(17) 0.1261(3) 0.59108(6) 0.0266(5) Uani 1 1 d . . . .
C8 C 0.29342(17) 0.2487(3) 0.61510(6) 0.0285(5) Uani 1 1 d . . . .
H8 H 0.321474 0.348017 0.605841 0.034 Uiso 1 1 calc R . . .
C9 C 0.30043(18) 0.2257(3) 0.65225(6) 0.0309(5) Uani 1 1 d . . . .
C10 C 0.25886(19) 0.0806(3) 0.66598(6) 0.0376(6) Uani 1 1 d . . . .
H10 H 0.264518 0.066404 0.691790 0.045 Uiso 1 1 calc R . . .
C11 C 0.20995(19) -0.0421(3) 0.64294(6) 0.0370(6) Uani 1 1 d . . . .
H11 H 0.181868 -0.140790 0.652428 0.044 Uiso 1 1 calc R . . .
C12 C 0.20261(18) -0.0180(3) 0.60527(6) 0.0306(5) Uani 1 1 d . . . .
C13 C 0.36353(18) 0.3177(3) 0.44951(6) 0.0317(5) Uani 1 1 d . . . .
C14 C 0.4208(2) 0.1667(3) 0.45394(7) 0.0434(6) Uani 1 1 d . . . .
H14 H 0.399377 0.084129 0.469937 0.052 Uiso 1 1 calc R . . .
C15 C 0.5088(2) 0.1367(4) 0.43509(8) 0.0565(8) Uani 1 1 d . . . .
H15 H 0.548583 0.034303 0.438529 0.068 Uiso 1 1 calc R . . .
C16 C 0.5389(2) 0.2537(4) 0.41153(9) 0.0618(9) Uani 1 1 d . . . .
H16 H 0.596896 0.230510 0.397652 0.074 Uiso 1 1 calc R . . .
C17 C 0.4848(2) 0.4058(4) 0.40799(8) 0.0516(7) Uani 1 1 d . . . .
H17 H 0.506698 0.487000 0.391774 0.062 Uiso 1 1 calc R . . .
C18 C 0.39901(19) 0.4427(3) 0.42760(6) 0.0354(6) Uani 1 1 d . . . .
C19 C 0.34910(19) 0.6155(3) 0.42941(7) 0.0375(6) Uani 1 1 d . . . .
C20 C 0.22393(19) 0.5947(3) 0.42990(6) 0.0329(6) Uani 1 1 d . . . .
C21 C 0.1432(2) 0.7025(3) 0.41240(7) 0.0411(6) Uani 1 1 d . . . .
H21 H 0.164475 0.786295 0.396639 0.049 Uiso 1 1 calc R . . .
C22 C 0.0326(2) 0.6914(3) 0.41729(8) 0.0478(7) Uani 1 1 d . . . .
H22 H -0.021598 0.766033 0.404866 0.057 Uiso 1 1 calc R . . .
C23 C 0.0018(2) 0.5715(3) 0.44025(8) 0.0461(7) Uani 1 1 d . . . .
H23 H -0.073444 0.565980 0.444509 0.055 Uiso 1 1 calc R . . .
C24 C 0.07957(19) 0.4588(3) 0.45723(7) 0.0380(6) Uani 1 1 d . . . .
H24 H 0.057333 0.375518 0.472922 0.046 Uiso 1 1 calc R . . .
C25 C 0.19003(18) 0.4666(3) 0.45147(6) 0.0299(5) Uani 1 1 d . . . .
C26 C 0.46050(18) 0.3343(3) 0.69404(6) 0.0293(5) Uani 1 1 d D . . .
C31 C 0.5088(2) 0.4547(3) 0.71916(6) 0.0365(6) Uani 1 1 d D . . .
C33 C 0.3221(2) 0.5886(3) 0.71601(6) 0.0338(6) Uani 1 1 d D . . .
C34 C 0.2471(2) 0.6925(3) 0.72988(7) 0.0462(7) Uani 1 1 d . . . .
H34 H 0.275492 0.773559 0.747727 0.055 Uiso 1 1 calc R . . .
C35 C 0.1333(3) 0.6824(4) 0.71876(8) 0.0556(8) Uani 1 1 d . . . .
H35 H 0.084032 0.753681 0.729180 0.067 Uiso 1 1 calc R . . .
C36 C 0.0919(2) 0.5679(3) 0.69239(8) 0.0494(7) Uani 1 1 d . . . .
H36 H 0.013687 0.562253 0.683966 0.059 Uiso 1 1 calc R . . .
C37 C 0.1632(2) 0.4610(3) 0.67805(7) 0.0392(6) Uani 1 1 d . . . .
H37 H 0.133994 0.382251 0.659786 0.047 Uiso 1 1 calc R . . .
C38 C 0.27801(19) 0.4686(3) 0.69031(6) 0.0323(6) Uani 1 1 d . . . .
C39 C 0.4009(2) 0.6944(3) 0.46633(7) 0.0462(7) Uani 1 1 d . . . .
H39A H 0.389133 0.620250 0.486490 0.056(4) Uiso 1 1 calc GR . . .
H39B H 0.365272 0.802227 0.469211 0.056(4) Uiso 1 1 calc GR . . .
H39C H 0.481374 0.710780 0.466751 0.056(4) Uiso 1 1 calc GR . . .
C40 C 0.3730(2) 0.7295(4) 0.39838(8) 0.0579(8) Uani 1 1 d . . . .
H40A H 0.454098 0.739351 0.399190 0.072(5) Uiso 1 1 calc GR . . .
H40B H 0.341141 0.840019 0.401321 0.072(5) Uiso 1 1 calc GR . . .
H40C H 0.339222 0.682074 0.374708 0.072(5) Uiso 1 1 calc GR . . .
C27A C 0.5204(6) 0.1958(10) 0.6881(2) 0.0355(9) Uiso 0.572(9) 1 d D P A 1
H27A H 0.489326 0.116073 0.670291 0.043 Uiso 0.572(9) 1 calc R P A 1
C28A C 0.6252(4) 0.1708(7) 0.70771(17) 0.0421(10) Uiso 0.572(9) 1 d D P A 1
H28A H 0.667249 0.075623 0.702867 0.050 Uiso 0.572(9) 1 calc R P A 1
C29A C 0.6696(8) 0.2821(11) 0.7342(3) 0.059(2) Uani 0.572(9) 1 d D P A 1
H29A H 0.741839 0.262205 0.747816 0.071 Uiso 0.572(9) 1 calc R P A 1
C30A C 0.6112(6) 0.4222(12) 0.7414(2) 0.0416(16) Uani 0.572(9) 1 d D P A 1
H30A H 0.639858 0.495122 0.760907 0.050 Uiso 0.572(9) 1 calc R P A 1
C32A C 0.4475(6) 0.6154(9) 0.7246(2) 0.0383(8) Uiso 0.572(9) 1 d D P A 1
C41A C 0.4787(8) 0.7380(9) 0.6952(3) 0.071(2) Uani 0.572(9) 1 d D P A 1
H41A H 0.441368 0.845149 0.697353 0.106 Uiso 0.572(9) 1 calc R P A 1
H41B H 0.559941 0.754642 0.699106 0.106 Uiso 0.572(9) 1 calc R P A 1
H41C H 0.454461 0.691496 0.670675 0.106 Uiso 0.572(9) 1 calc R P A 1
C42A C 0.4740(9) 0.6880(15) 0.7638(3) 0.107(5) Uani 0.572(9) 1 d D P A 1
H42D H 0.431448 0.791182 0.765126 0.160 Uiso 0.572(9) 1 calc R P A 1
H42E H 0.452968 0.606970 0.781399 0.160 Uiso 0.572(9) 1 calc R P A 1
H42F H 0.554198 0.711824 0.769720 0.160 Uiso 0.572(9) 1 calc R P A 1
C27B C 0.5251(8) 0.1979(14) 0.6831(3) 0.0355(9) Uiso 0.428(9) 1 d D P A 2
H27B H 0.488953 0.116435 0.666645 0.043 Uiso 0.428(9) 1 calc R P A 2
C28B C 0.6384(6) 0.1820(9) 0.6959(2) 0.0421(10) Uiso 0.428(9) 1 d D P A 2
H28B H 0.679814 0.090400 0.688758 0.050 Uiso 0.428(9) 1 calc R P A 2
C29B C 0.6896(11) 0.3033(15) 0.7193(3) 0.059(2) Uani 0.428(9) 1 d D P A 2
H29B H 0.766788 0.295372 0.729216 0.071 Uiso 0.428(9) 1 calc R P A 2
C30B C 0.6264(8) 0.4363(17) 0.7282(3) 0.0416(16) Uani 0.428(9) 1 d D P A 2
H30B H 0.665838 0.524582 0.741705 0.050 Uiso 0.428(9) 1 calc R P A 2
C32B C 0.4484(7) 0.6064(12) 0.7287(3) 0.0383(8) Uiso 0.428(9) 1 d D P A 2
C41B C 0.4877(11) 0.7614(14) 0.7094(2) 0.047(3) Uiso 0.428(9) 1 d D P A 2
H41D H 0.447215 0.859949 0.715998 0.071 Uiso 0.428(9) 1 calc R P A 2
H41E H 0.568202 0.777461 0.717356 0.071 Uiso 0.428(9) 1 calc R P A 2
H41F H 0.472706 0.745330 0.682776 0.071 Uiso 0.428(9) 1 calc R P A 2
C42B C 0.4850(13) 0.6372(16) 0.7697(3) 0.055(3) Uiso 0.428(9) 1 d D P A 2
H42A H 0.447068 0.736402 0.777142 0.082 Uiso 0.428(9) 1 calc R P A 2
H42B H 0.465417 0.540362 0.783591 0.082 Uiso 0.428(9) 1 calc R P A 2
H42C H 0.566199 0.654459 0.774658 0.082 Uiso 0.428(9) 1 calc R P A 2
C43 C 0.8013(4) 0.7549(6) 0.63689(11) 0.1317(19) Uani 1 1 d . . . .
D43B D 0.730441 0.802086 0.623800 0.158 Uiso 0.572(9) 1 calc R P A 1
D43A D 0.833674 0.685953 0.618942 0.158 Uiso 0.572(9) 1 calc R P A 1
D43D D 0.804780 0.640471 0.627088 0.158 Uiso 0.428(9) 1 calc R P A 2
D43C D 0.730658 0.806421 0.624762 0.158 Uiso 0.428(9) 1 calc R P A 2
Cl1A Cl 0.76843(13) 0.6259(3) 0.66962(5) 0.1081(6) Uani 0.7 1 d . P B 1
Cl2A Cl 0.8896(2) 0.9157(2) 0.64881(6) 0.1289(9) Uani 0.7 1 d . P B 1
Cl1B Cl 0.7996(3) 0.7435(6) 0.68641(12) 0.1070(13) Uani 0.3 1 d . P B 2
Cl2B Cl 0.9026(4) 0.8584(7) 0.62707(11) 0.1037(15) Uani 0.3 1 d . P B 2

loop_
_atom_site_aniso_label
_atom_site_aniso_U_11
_atom_site_aniso_U_22
_atom_site_aniso_U_33
_atom_site_aniso_U_23
_atom_site_aniso_U_13
_atom_site_aniso_U_12
S1 0.0435(4) 0.0297(3) 0.0433(4) -0.0005(3) -0.0001(3) -0.0115(3)
N1 0.0261(10) 0.0341(11) 0.0341(11) 0.0022(9) 0.0080(8) 0.0036(9)
N2 0.0290(11) 0.0357(12) 0.0356(11) -0.0113(9) 0.0032(8) 0.0027(9)
C1 0.0259(12) 0.0293(13) 0.0381(14) -0.0029(11) 0.0007(10) 0.0002(10)
C2 0.0372(14) 0.0341(14) 0.0419(15) -0.0099(12) 0.0010(11) -0.0068(11)
C3 0.0384(14) 0.0420(15) 0.0318(13) -0.0052(12) 0.0004(11) -0.0012(12)
C4 0.0268(12) 0.0321(14) 0.0337(13) 0.0006(11) 0.0054(10) 0.0030(11)
C5 0.0207(12) 0.0269(12) 0.0343(13) -0.0038(10) 0.0029(9) 0.0018(10)
C6 0.0209(11) 0.0235(12) 0.0320(12) -0.0026(10) 0.0028(9) 0.0028(10)
C7 0.0192(11) 0.0255(13) 0.0349(13) -0.0012(10) 0.0034(9) 0.0013(9)
C8 0.0224(12) 0.0275(13) 0.0358(13) -0.0006(10) 0.0051(9) 0.0002(10)
C9 0.0267(12) 0.0309(13) 0.0350(13) -0.0046(11) 0.0047(10) 0.0023(10)
C10 0.0386(14) 0.0440(16) 0.0293(13) 0.0022(12) 0.0024(11) 0.0029(12)
C11 0.0366(14) 0.0343(14) 0.0399(14) 0.0067(12) 0.0052(11) -0.0032(11)
C12 0.0258(12) 0.0277(13) 0.0374(13) -0.0003(11) 0.0022(10) -0.0005(10)
C13 0.0224(12) 0.0381(14) 0.0336(13) -0.0044(11) 0.0018(9) 0.0004(11)
C14 0.0324(14) 0.0418(16) 0.0555(16) -0.0011(13) 0.0057(12) 0.0060(12)
C15 0.0342(16) 0.0534(19) 0.083(2) -0.0080(17) 0.0133(15) 0.0114(14)
C16 0.0384(17) 0.069(2) 0.084(2) -0.0125(19) 0.0291(15) 0.0070(16)
C17 0.0360(15) 0.0596(19) 0.0633(18) -0.0008(15) 0.0207(13) -0.0027(14)
C18 0.0263(13) 0.0417(15) 0.0388(14) -0.0008(12) 0.0068(10) -0.0017(11)
C19 0.0299(13) 0.0387(15) 0.0445(14) 0.0036(12) 0.0082(11) -0.0013(11)
C20 0.0313(13) 0.0336(14) 0.0329(13) -0.0037(11) 0.0027(10) 0.0015(11)
C21 0.0434(16) 0.0350(15) 0.0432(15) 0.0022(12) 0.0013(12) 0.0049(12)
C22 0.0345(15) 0.0400(16) 0.0644(18) -0.0057(14) -0.0056(13) 0.0104(13)
C23 0.0271(14) 0.0421(16) 0.0688(18) -0.0107(15) 0.0067(12) 0.0036(12)
C24 0.0307(14) 0.0353(14) 0.0494(15) -0.0049(12) 0.0105(11) 0.0006(12)
C25 0.0267(13) 0.0317(13) 0.0309(12) -0.0067(11) 0.0035(10) 0.0018(10)
C26 0.0306(13) 0.0302(13) 0.0269(12) 0.0050(10) 0.0033(9) -0.0008(10)
C31 0.0387(14) 0.0300(14) 0.0380(14) 0.0036(11) -0.0029(11) -0.0032(11)
C33 0.0472(15) 0.0281(13) 0.0273(12) 0.0032(11) 0.0096(10) 0.0017(11)
C34 0.0629(19) 0.0385(16) 0.0383(15) -0.0026(12) 0.0118(13) 0.0112(14)
C35 0.063(2) 0.0512(18) 0.0565(18) 0.0017(15) 0.0226(15) 0.0256(16)
C36 0.0388(16) 0.0501(18) 0.0609(18) 0.0084(15) 0.0133(13) 0.0108(14)
C37 0.0363(15) 0.0374(15) 0.0441(15) 0.0015(12) 0.0070(11) 0.0053(12)
C38 0.0365(14) 0.0326(13) 0.0296(12) 0.0049(11) 0.0104(10) 0.0024(11)
C39 0.0359(15) 0.0422(16) 0.0588(17) -0.0050(14) 0.0021(12) -0.0071(12)
C40 0.0501(18) 0.060(2) 0.0660(19) 0.0159(16) 0.0174(14) -0.0021(15)
C29A 0.042(4) 0.057(3) 0.072(6) 0.002(4) -0.015(4) 0.009(2)
C30A 0.047(3) 0.044(2) 0.029(4) 0.003(4) -0.007(3) -0.004(2)
C41A 0.071(5) 0.027(4) 0.124(8) 0.018(5) 0.044(6) 0.008(3)
C42A 0.062(5) 0.144(11) 0.100(7) -0.091(7) -0.031(5) 0.028(6)
C29B 0.042(4) 0.057(3) 0.072(6) 0.002(4) -0.015(4) 0.009(2)
C30B 0.047(3) 0.044(2) 0.029(4) 0.003(4) -0.007(3) -0.004(2)
C43 0.160(5) 0.137(4) 0.080(3) -0.002(3) -0.037(3) -0.047(4)
Cl1A 0.0711(10) 0.169(2) 0.0833(11) -0.0026(12) 0.0097(8) -0.0106(11)
Cl2A 0.168(2) 0.0742(12) 0.1177(16) 0.0073(12) -0.0585(15) 0.0017(12)
Cl1B 0.087(3) 0.144(4) 0.100(3) 0.018(3) 0.044(2) 0.025(3)
Cl2B 0.097(3) 0.144(5) 0.073(3) 0.045(3) 0.019(2) 0.015(3)

loop_
_atom_type_symbol
_atom_type_description
_atom_type_scat_dispersion_real
_atom_type_scat_dispersion_imag
_atom_type_scat_source
C C 0.0033 0.0016 'International Tables Vol C Tables 4.2.6.8 and 6.1.1.4'
H H 0.0000 0.0000 'International Tables Vol C Tables 4.2.6.8 and 6.1.1.4'
Cl Cl 0.1484 0.1585 'International Tables Vol C Tables 4.2.6.8 and 6.1.1.4'
D D 0.0000 0.0000 'International Tables Vol C Tables 4.2.6.8 and 6.1.1.4'
N N 0.0061 0.0033 'International Tables Vol C Tables 4.2.6.8 and 6.1.1.4'
S S 0.1246 0.1234 'International Tables Vol C Tables 4.2.6.8 and 6.1.1.4'

loop_
_geom_angle_atom_site_label_1
_geom_angle_atom_site_label_2
_geom_angle_atom_site_label_3
_geom_angle
C1 S1 C12 91.10(11)
C13 N1 C4 118.89(18)
C25 N1 C4 118.64(17)
C25 N1 C13 119.07(18)
C26 N2 C9 118.51(18)
C26 N2 C38 120.71(18)
C38 N2 C9 118.30(18)
C2 C1 S1 126.37(18)
C6 C1 S1 112.73(16)
C6 C1 C2 120.9(2)
C3 C2 C1 118.3(2)
C2 C3 C4 121.1(2)
C3 C4 N1 120.9(2)
C5 C4 N1 118.6(2)
C5 C4 C3 120.6(2)
C4 C5 C6 119.5(2)
C1 C6 C7 111.82(19)
C5 C6 C1 119.6(2)
C5 C6 C7 128.5(2)
C8 C7 C6 128.7(2)
C8 C7 C12 119.3(2)
C12 C7 C6 112.08(19)
C9 C8 C7 119.6(2)
C8 C9 N2 119.0(2)
C8 C9 C10 120.4(2)
C10 C9 N2 120.6(2)
C11 C10 C9 121.2(2)
C10 C11 C12 118.2(2)
C7 C12 S1 112.27(16)
C11 C12 S1 126.45(18)
C11 C12 C7 121.3(2)
C14 C13 N1 121.2(2)
C14 C13 C18 119.9(2)
C18 C13 N1 118.8(2)
C15 C14 C13 120.1(3)
C16 C15 C14 120.3(3)
C15 C16 C17 119.7(3)
C16 C17 C18 121.5(3)
C13 C18 C19 118.0(2)
C17 C18 C13 118.2(2)
C17 C18 C19 123.6(2)
C18 C19 C20 107.65(19)
C18 C19 C39 107.7(2)
C18 C19 C40 112.9(2)
C20 C19 C39 107.47(19)
C20 C19 C40 112.4(2)
C40 C19 C39 108.5(2)
C21 C20 C19 123.6(2)
C21 C20 C25 118.3(2)
C25 C20 C19 117.9(2)
C22 C21 C20 121.7(2)
C23 C22 C21 119.3(2)
C22 C23 C24 120.5(2)
C23 C24 C25 120.3(2)
C20 C25 N1 118.85(19)
C24 C25 N1 121.4(2)
C24 C25 C20 119.8(2)
N2 C26 C27B 118.8(5)
C31 C26 N2 119.5(2)
C31 C26 C27B 121.4(5)
C27A C26 N2 120.9(4)
C27A C26 C31 119.5(4)
C26 C31 C32A 120.8(3)
C26 C31 C30B 112.4(6)
C26 C31 C32B 123.4(4)
C30A C31 C26 119.8(4)
C30A C31 C32A 119.2(5)
C30B C31 C32B 122.8(7)
C34 C33 C38 117.5(2)
C34 C33 C32A 122.0(4)
C34 C33 C32B 120.7(4)
C38 C33 C32A 120.1(3)
C38 C33 C32B 121.8(4)
C35 C34 C33 122.5(3)
C36 C35 C34 119.0(2)
C35 C36 C37 120.5(3)
C36 C37 C38 120.0(2)
C33 C38 N2 120.0(2)
C37 C38 N2 119.7(2)
C37 C38 C33 120.3(2)
C26 C27A C28A 120.3(7)
C29A C28A C27A 120.5(7)
C28A C29A C30A 121.0(8)
C29A C30A C31 118.3(8)
C31 C32A C33 110.3(5)
C31 C32A C41A 105.5(6)
C31 C32A C42A 114.3(6)
C33 C32A C41A 106.8(6)
C33 C32A C42A 107.5(6)
C42A C32A C41A 112.1(8)
C28B C27B C26 121.8(9)
C29B C28B C27B 118.1(9)
C30B C29B C28B 118.8(12)
C29B C30B C31 126.7(12)
C31 C32B C33 110.8(6)
C31 C32B C41B 110.5(8)
C31 C32B C42B 106.8(8)
C33 C32B C41B 107.5(7)
C42B C32B C33 115.9(9)
C42B C32B C41B 105.2(8)
Cl1A C43 Cl2A 119.6(3)
Cl2B C43 Cl1B 112.9(3)

loop_
_geom_bond_atom_site_label_1
_geom_bond_atom_site_label_2
_geom_bond_distance
S1 C1 1.745(2)
S1 C12 1.749(2)
N1 C4 1.438(3)
N1 C13 1.410(3)
N1 C25 1.406(3)
N2 C9 1.435(3)
N2 C26 1.401(3)
N2 C38 1.408(3)
C1 C2 1.396(3)
C1 C6 1.395(3)
C2 C3 1.373(3)
C3 C4 1.396(3)
C4 C5 1.367(3)
C5 C6 1.393(3)
C6 C7 1.450(3)
C7 C8 1.389(3)
C7 C12 1.399(3)
C8 C9 1.372(3)
C9 C10 1.395(3)
C10 C11 1.371(3)
C11 C12 1.391(3)
C13 C14 1.392(3)
C13 C18 1.398(3)
C14 C15 1.382(4)
C15 C16 1.367(4)
C16 C17 1.381(4)
C17 C18 1.388(3)
C18 C19 1.518(3)
C19 C20 1.527(3)
C19 C39 1.541(3)
C19 C40 1.528(3)
C20 C21 1.385(3)
C20 C25 1.400(3)
C21 C22 1.382(3)
C22 C23 1.371(4)
C23 C24 1.381(3)
C24 C25 1.388(3)
C26 C31 1.400(3)
C26 C27A 1.363(7)
C26 C27B 1.439(9)
C31 C30A 1.398(7)
C31 C32A 1.516(7)
C31 C30B 1.417(10)
C31 C32B 1.490(9)
C33 C34 1.388(3)
C33 C38 1.396(3)
C33 C32A 1.516(7)
C33 C32B 1.532(9)
C34 C35 1.376(4)
C35 C36 1.373(4)
C36 C37 1.380(3)
C37 C38 1.392(3)
C27A C28A 1.372(7)
C28A C29A 1.368(8)
C29A C30A 1.375(9)
C32A C41A 1.553(8)
C32A C42A 1.544(8)
C27B C28B 1.383(9)
C28B C29B 1.381(11)
C29B C30B 1.381(11)
C32B C41B 1.544(11)
C32B C42B 1.527(11)
C43 Cl1A 1.684(5)
C43 Cl2A 1.688(5)
C43 Cl1B 1.832(6)
C43 Cl2B 1.570(6)
